data_4110968
loop_
_publ_author_name
'Andrzej Rajca'
'Sumit Mukherjee'
'Maren Pink'
'Suchada Rajca'

_publ_section_title
;
 Exchange Coupling Mediated Through-Bonds and Through-Space in
 Conformationally Constrained Polyradical Scaffolds: Calix[4]arene
 Nitroxide Tetraradicals and Diradical
;
_journal_name_full 'Journal of the American Chemical Society'
_journal_page_first 13497
_journal_page_last 13507
_journal_paper_doi 10.1021/ja063567+
_journal_volume 128
_journal_year 2006
_chemical_formula_moiety 'C56 H80 N4 O12'
_chemical_formula_sum 'C56 H80 N4 O12'
_chemical_formula_weight 1001.24
_chemical_name_systematic
; 
 ? 
;
_space_group_IT_number 14
_symmetry_cell_setting monoclinic
_symmetry_space_group_name_Hall '-P 2ybc'
_symmetry_space_group_name_H-M 'P 1 21/c 1'
_atom_sites_solution_hydrogens geom
_atom_sites_solution_primary direct
_atom_sites_solution_secondary difmap
_audit_creation_method SHELXL-97
_cell_angle_alpha 90.00
_cell_angle_beta 100.379(7)
_cell_angle_gamma 90.00
_cell_formula_units_Z 4
_cell_length_a 14.920(4)
_cell_length_b 35.167(9)
_cell_length_c 10.593(3)
_cell_measurement_reflns_used 7499
_cell_measurement_temperature 137(2)
_cell_measurement_theta_max 27.5
_cell_measurement_theta_min 2.2
_cell_volume 5467(3)
_computing_cell_refinement 'SAINT (Bruker, current version)'
_computing_data_collection 'SMART (Bruker, current version)'
_computing_data_reduction 'SAINT (Bruker, current version)'
_computing_molecular_graphics 'SHELXTL (Bruker), XTEL (Local Library)'
_computing_publication_material 'SHELXTL (Bruker)'
_computing_structure_refinement 'SHELXL-97 (Sheldrick, 1997)'
_computing_structure_solution 'SIR-92 (Altomare et al., 1993)'
_diffrn_ambient_temperature 137(2)
_diffrn_detector 'CCD area detector'
_diffrn_detector_area_resol_mean 44.52
_diffrn_detector_type 'Bruker SMART 6000'
_diffrn_measured_fraction_theta_full 0.988
_diffrn_measured_fraction_theta_max 0.988
_diffrn_measurement_details '0.30 degree frames measured for 15 seconds each'
_diffrn_measurement_device 'three-circle goniometer with fixed chi'
_diffrn_measurement_device_type 'Bruker Platform goniometer'
_diffrn_measurement_method \w-scans
_diffrn_radiation_monochromator graphite
_diffrn_radiation_source 'fine-focus sealed tube'
_diffrn_radiation_type MoK\a
_diffrn_radiation_wavelength 0.71073
_diffrn_reflns_av_R_equivalents 0.0554
_diffrn_reflns_av_sigmaI/netI 0.0342
_diffrn_reflns_limit_h_max 19
_diffrn_reflns_limit_h_min -19
_diffrn_reflns_limit_k_max 45
_diffrn_reflns_limit_k_min -45
_diffrn_reflns_limit_l_max 13
_diffrn_reflns_limit_l_min -13
_diffrn_reflns_number 82665
_diffrn_reflns_theta_full 27.73
_diffrn_reflns_theta_max 27.73
_diffrn_reflns_theta_min 2.22
_diffrn_standards_decay_% 0.0
_diffrn_standards_interval_time 606
_diffrn_standards_number 284
_exptl_absorpt_coefficient_mu 0.085
_exptl_absorpt_correction_T_max 0.9915
_exptl_absorpt_correction_T_min 0.9791
_exptl_absorpt_correction_type multi-scan
_exptl_absorpt_process_details 'SADABS, R. Blessing (1995)'
_exptl_crystal_colour red
_exptl_crystal_density_diffrn 1.216
_exptl_crystal_description block
_exptl_crystal_F_000 2160
_exptl_crystal_size_max 0.25
_exptl_crystal_size_mid 0.16
_exptl_crystal_size_min 0.10
_refine_diff_density_max 0.353
_refine_diff_density_min -0.213
_refine_diff_density_rms 0.051
_refine_ls_extinction_method none
_refine_ls_goodness_of_fit_ref 1.019
_refine_ls_hydrogen_treatment riding
_refine_ls_matrix_type full
_refine_ls_number_parameters 665
_refine_ls_number_reflns 12675
_refine_ls_number_restraints 0
_refine_ls_restrained_S_all 1.019
_refine_ls_R_factor_all 0.0668
_refine_ls_R_factor_gt 0.0461
_refine_ls_shift/su_max 0.001
_refine_ls_shift/su_mean 0.000
_refine_ls_structure_factor_coef Fsqd
_refine_ls_weighting_details 'calc w=1/[\s^2^(Fo^2^)+(0.0609P)^2^+2.3431P] where P=(Fo^2^+2Fc^2^)/3'
_refine_ls_weighting_scheme calc
_refine_ls_wR_factor_gt 0.1141
_refine_ls_wR_factor_ref 0.1276
_reflns_number_gt 9499
_reflns_number_total 12675
_reflns_threshold_expression >2sigma(I)
_cod_data_source_file ja063567si20060522_033115.cif
_cod_data_source_block 03456
_cod_depositor_comments
;
The following automatic conversions were performed:

'_exptl_absorpt_correction_type' value 'multi-scans' was replaced
with the value 'multi-scan' as specified in the replacement file
'src/cod-tools/trunk/data/replacement-values/replacement_values.lst'.

Automatic conversion script
Id: cif_fix_values 5376 2017-05-30 11:51:03Z andrius 
;
_cod_original_cell_volume 5467(2)
_cod_database_code 4110968

loop_
_symmetry_equiv_pos_as_xyz
'x, y, z'
'-x, y+1/2, -z+1/2'
'-x, -y, -z'
'x, -y-1/2, z-1/2'

loop_
_atom_site_label
_atom_site_type_symbol
_atom_site_fract_x
_atom_site_fract_y
_atom_site_fract_z
_atom_site_U_iso_or_equiv
_atom_site_adp_type
_atom_site_occupancy
_atom_site_symmetry_multiplicity
_atom_site_calc_flag
_atom_site_refinement_flags
O1 O 1.00732(8) 0.21858(4) -0.06125(11) 0.0318(3) Uani 1 1 d .
O2 O 0.62585(7) 0.19269(3) 0.05597(10) 0.0213(2) Uani 1 1 d .
O3 O 0.44339(8) 0.20444(3) -0.12074(11) 0.0315(3) Uani 1 1 d .
O4 O 0.41245(8) 0.04227(3) -0.13512(12) 0.0310(3) Uani 1 1 d .
O5 O 0.81275(7) 0.09200(3) -0.02465(10) 0.0191(2) Uani 1 1 d .
O6 O 0.97617(8) 0.04682(3) -0.05369(11) 0.0267(2) Uani 1 1 d .
O7 O 1.07263(8) 0.10993(3) 0.38903(12) 0.0318(3) Uani 1 1 d .
O8 O 0.66701(7) 0.06069(3) 0.31269(10) 0.0179(2) Uani 1 1 d .
O9 O 0.57524(8) 0.04008(3) 0.52814(11) 0.0255(2) Uani 1 1 d .
O10 O 0.41225(7) 0.18891(3) 0.30086(11) 0.0268(2) Uani 1 1 d .
O11 O 0.83499(7) 0.17092(3) 0.44181(10) 0.0208(2) Uani 1 1 d .
O12 O 0.98276(8) 0.15223(3) 0.66343(11) 0.0295(3) Uani 1 1 d .
N1 N 0.99600(9) 0.21049(4) 0.05421(12) 0.0219(3) Uani 1 1 d .
N2 N 0.43896(8) 0.07299(3) -0.07226(12) 0.0200(3) Uani 1 1 d .
N3 N 1.04319(9) 0.07605(3) 0.35879(13) 0.0221(3) Uani 1 1 d .
N4 N 0.45735(9) 0.16563(3) 0.38247(12) 0.0203(3) Uani 1 1 d .
C1 C 0.77331(10) 0.21207(4) 0.16879(14) 0.0201(3) Uani 1 1 d .
C2 C 0.86589(10) 0.21591(4) 0.16923(15) 0.0207(3) Uani 1 1 d .
H2A H 0.9037 0.2280 0.2396 0.025 Uiso 1 1 calc R
C3 C 0.90389(10) 0.20218(4) 0.06702(15) 0.0201(3) Uani 1 1 d .
C4 C 0.85015(10) 0.18221(4) -0.03242(14) 0.0201(3) Uani 1 1 d .
H4A H 0.8770 0.1719 -0.0997 0.024 Uiso 1 1 calc R
C5 C 0.75774(10) 0.17733(4) -0.03384(14) 0.0194(3) Uani 1 1 d .
C6 C 0.71949(10) 0.19394(4) 0.06446(15) 0.0194(3) Uani 1 1 d .
C7 C 0.69931(10) 0.15409(4) -0.13744(14) 0.0211(3) Uani 1 1 d .
H7A H 0.7359 0.1470 -0.2030 0.025 Uiso 1 1 calc R
H7B H 0.6476 0.1699 -0.1799 0.025 Uiso 1 1 calc R
C8 C 0.66229(10) 0.11812(4) -0.08518(13) 0.0179(3) Uani 1 1 d .
C9 C 0.56932(10) 0.11331(4) -0.09352(13) 0.0188(3) Uani 1 1 d .
H9A H 0.5287 0.1329 -0.1295 0.023 Uiso 1 1 calc R
C10 C 0.53502(10) 0.08004(4) -0.04953(13) 0.0178(3) Uani 1 1 d .
C11 C 0.59320(10) 0.05230(4) 0.01229(13) 0.0178(3) Uani 1 1 d .
H11A H 0.5690 0.0300 0.0437 0.021 Uiso 1 1 calc R
C12 C 0.68643(10) 0.05727(4) 0.02797(13) 0.0173(3) Uani 1 1 d .
C13 C 0.71990(10) 0.08936(4) -0.02725(13) 0.0172(3) Uani 1 1 d .
C14 C 0.75176(10) 0.02953(4) 0.10536(14) 0.0182(3) Uani 1 1 d .
H14A H 0.7955 0.0204 0.0522 0.022 Uiso 1 1 calc R
H14B H 0.7172 0.0073 0.1281 0.022 Uiso 1 1 calc R
C15 C 0.80415(10) 0.04738(4) 0.22774(14) 0.0171(3) Uani 1 1 d .
C16 C 0.89788(10) 0.05135(4) 0.24129(14) 0.0184(3) Uani 1 1 d .
H16A H 0.9288 0.0410 0.1782 0.022 Uiso 1 1 calc R
C17 C 0.94703(10) 0.07040(4) 0.34707(14) 0.0192(3) Uani 1 1 d .
C18 C 0.90225(10) 0.08725(4) 0.43683(14) 0.0193(3) Uani 1 1 d .
H18A H 0.9360 0.1013 0.5060 0.023 Uiso 1 1 calc R
C19 C 0.80874(10) 0.08369(4) 0.42610(13) 0.0171(3) Uani 1 1 d .
C20 C 0.76039(9) 0.06276(4) 0.32352(13) 0.0160(3) Uani 1 1 d .
C21 C 0.76018(10) 0.10361(4) 0.52187(14) 0.0182(3) Uani 1 1 d .
H21A H 0.7219 0.0849 0.5576 0.022 Uiso 1 1 calc R
H21B H 0.8061 0.1135 0.5936 0.022 Uiso 1 1 calc R
C22 C 0.70090(10) 0.13612(4) 0.46245(13) 0.0174(3) Uani 1 1 d .
C23 C 0.60716(10) 0.13451(4) 0.45008(13) 0.0187(3) Uani 1 1 d .
H23A H 0.5794 0.1131 0.4821 0.022 Uiso 1 1 calc R
C24 C 0.55286(10) 0.16426(4) 0.39060(14) 0.0185(3) Uani 1 1 d .
C25 C 0.59433(10) 0.19384(4) 0.33429(14) 0.0195(3) Uani 1 1 d .
H25A H 0.5574 0.2128 0.2867 0.023 Uiso 1 1 calc R
C26 C 0.68783(10) 0.19611(4) 0.34638(14) 0.0197(3) Uani 1 1 d .
C27 C 0.74100(10) 0.16801(4) 0.41663(14) 0.0182(3) Uani 1 1 d .
C28 C 0.73197(11) 0.22736(4) 0.27977(15) 0.0224(3) Uani 1 1 d .
H28A H 0.7802 0.2398 0.3427 0.027 Uiso 1 1 calc R
H28B H 0.6857 0.2468 0.2471 0.027 Uiso 1 1 calc R
C29 C 1.07801(10) 0.19560(4) 0.14366(16) 0.0250(3) Uani 1 1 d .
C30 C 1.06472(11) 0.19662(5) 0.28282(16) 0.0283(3) Uani 1 1 d .
H30A H 1.0537 0.2229 0.3071 0.042 Uiso 1 1 calc R
H30B H 1.1195 0.1868 0.3384 0.042 Uiso 1 1 calc R
H30C H 1.0123 0.1808 0.2925 0.042 Uiso 1 1 calc R
C31 C 1.09123(14) 0.15440(5) 0.10256(18) 0.0360(4) Uani 1 1 d .
H31A H 1.0979 0.1539 0.0122 0.054 Uiso 1 1 calc R
H31B H 1.0381 0.1392 0.1136 0.054 Uiso 1 1 calc R
H31C H 1.1461 0.1438 0.1557 0.054 Uiso 1 1 calc R
C32 C 1.15859(12) 0.22024(6) 0.1257(2) 0.0413(5) Uani 1 1 d .
H32A H 1.1474 0.2466 0.1488 0.062 Uiso 1 1 calc R
H32B H 1.1663 0.2192 0.0358 0.062 Uiso 1 1 calc R
H32C H 1.2140 0.2108 0.1809 0.062 Uiso 1 1 calc R
C33 C 0.58527(11) 0.22675(4) -0.00509(17) 0.0277(3) Uani 1 1 d .
H33A H 0.5999 0.2287 -0.0924 0.033 Uiso 1 1 calc R
H33B H 0.6113 0.2492 0.0446 0.033 Uiso 1 1 calc R
C34 C 0.48413(11) 0.22660(5) -0.01398(16) 0.0265(3) Uani 1 1 d .
H34A H 0.4685 0.2159 0.0657 0.032 Uiso 1 1 calc R
H34B H 0.4606 0.2530 -0.0238 0.032 Uiso 1 1 calc R
C35 C 0.34824(13) 0.21101(6) -0.1499(2) 0.0450(5) Uani 1 1 d .
H35A H 0.3215 0.1958 -0.2248 0.068 Uiso 1 1 calc R
H35B H 0.3368 0.2380 -0.1688 0.068 Uiso 1 1 calc R
H35C H 0.3206 0.2037 -0.0763 0.068 Uiso 1 1 calc R
C36 C 0.37337(11) 0.09113(5) 0.00005(16) 0.0263(3) Uani 1 1 d .
C37 C 0.34963(17) 0.06141(6) 0.0935(2) 0.0515(6) Uani 1 1 d .
H37A H 0.4043 0.0550 0.1560 0.077 Uiso 1 1 calc R
H37B H 0.3262 0.0385 0.0461 0.077 Uiso 1 1 calc R
H37C H 0.3030 0.0716 0.1386 0.077 Uiso 1 1 calc R
C38 C 0.29000(13) 0.10206(7) -0.0988(2) 0.0525(6) Uani 1 1 d .
H38A H 0.3076 0.1205 -0.1591 0.079 Uiso 1 1 calc R
H38B H 0.2438 0.1133 -0.0552 0.079 Uiso 1 1 calc R
H38C H 0.2649 0.0793 -0.1459 0.079 Uiso 1 1 calc R
C39 C 0.41566(12) 0.12586(5) 0.07304(17) 0.0304(4) Uani 1 1 d .
H39A H 0.4706 0.1183 0.1332 0.046 Uiso 1 1 calc R
H39B H 0.3718 0.1372 0.1207 0.046 Uiso 1 1 calc R
H39C H 0.4319 0.1445 0.0123 0.046 Uiso 1 1 calc R
C40 C 0.83604(11) 0.07619(5) -0.13981(15) 0.0265(3) Uani 1 1 d .
H40A H 0.8060 0.0910 -0.2151 0.032 Uiso 1 1 calc R
H40B H 0.8140 0.0496 -0.1505 0.032 Uiso 1 1 calc R
C41 C 0.93697(11) 0.07709(5) -0.13264(16) 0.0248(3) Uani 1 1 d .
H41A H 0.9517 0.0744 -0.2197 0.030 Uiso 1 1 calc R
H41B H 0.9618 0.1017 -0.0963 0.030 Uiso 1 1 calc R
C42 C 1.07123(12) 0.04506(5) -0.04776(18) 0.0334(4) Uani 1 1 d .
H42A H 1.0962 0.0236 0.0062 0.050 Uiso 1 1 calc R
H42B H 1.0992 0.0687 -0.0110 0.050 Uiso 1 1 calc R
H42C H 1.0844 0.0417 -0.1344 0.050 Uiso 1 1 calc R
C43 C 1.11234(10) 0.04512(4) 0.39000(15) 0.0216(3) Uani 1 1 d .
C44 C 1.14818(12) 0.04709(5) 0.53504(16) 0.0308(4) Uani 1 1 d .
H44A H 1.1774 0.0718 0.5566 0.046 Uiso 1 1 calc R
H44B H 1.1927 0.0267 0.5599 0.046 Uiso 1 1 calc R
H44C H 1.0973 0.0440 0.5812 0.046 Uiso 1 1 calc R
C45 C 1.07222(11) 0.00607(4) 0.35326(17) 0.0270(3) Uani 1 1 d .
H45A H 1.0523 0.0048 0.2600 0.040 Uiso 1 1 calc R
H45B H 1.0199 0.0017 0.3957 0.040 Uiso 1 1 calc R
H45C H 1.1185 -0.0135 0.3804 0.040 Uiso 1 1 calc R
C46 C 1.18763(11) 0.05387(5) 0.31403(17) 0.0300(4) Uani 1 1 d .
H46A H 1.1634 0.0515 0.2220 0.045 Uiso 1 1 calc R
H46B H 1.2379 0.0359 0.3382 0.045 Uiso 1 1 calc R
H46C H 1.2099 0.0798 0.3331 0.045 Uiso 1 1 calc R
C47 C 0.63134(10) 0.02393(4) 0.33692(15) 0.0219(3) Uani 1 1 d .
H47A H 0.6662 0.0041 0.3002 0.026 Uiso 1 1 calc R
H47B H 0.5671 0.0223 0.2925 0.026 Uiso 1 1 calc R
C48 C 0.63567(10) 0.01586(4) 0.47752(15) 0.0222(3) Uani 1 1 d .
H48A H 0.6190 -0.0110 0.4892 0.027 Uiso 1 1 calc R
H48B H 0.6986 0.0199 0.5243 0.027 Uiso 1 1 calc R
C49 C 0.57950(13) 0.03421(5) 0.66205(16) 0.0349(4) Uani 1 1 d .
H49A H 0.5311 0.0489 0.6911 0.052 Uiso 1 1 calc R
H49B H 0.6389 0.0426 0.7088 0.052 Uiso 1 1 calc R
H49C H 0.5714 0.0071 0.6785 0.052 Uiso 1 1 calc R
C50 C 0.40626(10) 0.14560(5) 0.47418(15) 0.0247(3) Uani 1 1 d .
C51 C 0.45393(12) 0.15218(6) 0.61199(16) 0.0368(4) Uani 1 1 d .
H51A H 0.4600 0.1796 0.6286 0.055 Uiso 1 1 calc R
H51B H 0.5145 0.1405 0.6253 0.055 Uiso 1 1 calc R
H51C H 0.4180 0.1407 0.6709 0.055 Uiso 1 1 calc R
C52 C 0.31081(12) 0.16266(6) 0.45626(18) 0.0356(4) Uani 1 1 d .
H52A H 0.3152 0.1899 0.4754 0.053 Uiso 1 1 calc R
H52B H 0.2760 0.1501 0.5145 0.053 Uiso 1 1 calc R
H52C H 0.2799 0.1589 0.3674 0.053 Uiso 1 1 calc R
C53 C 0.39790(12) 0.10319(5) 0.4408(2) 0.0355(4) Uani 1 1 d .
H53A H 0.3687 0.1002 0.3508 0.053 Uiso 1 1 calc R
H53B H 0.3610 0.0906 0.4962 0.053 Uiso 1 1 calc R
H53C H 0.4587 0.0917 0.4541 0.053 Uiso 1 1 calc R
C54 C 0.86503(12) 0.19272(5) 0.55733(17) 0.0294(4) Uani 1 1 d .
H54A H 0.8322 0.1841 0.6254 0.035 Uiso 1 1 calc R
H54B H 0.8508 0.2199 0.5403 0.035 Uiso 1 1 calc R
C55 C 0.96499(11) 0.18794(5) 0.60157(16) 0.0282(3) Uani 1 1 d .
H55A H 0.9966 0.1894 0.5272 0.034 Uiso 1 1 calc R
H55B H 0.9884 0.2086 0.6619 0.034 Uiso 1 1 calc R
C56 C 1.07725(13) 0.14637(6) 0.70139(19) 0.0387(4) Uani 1 1 d .
H56A H 1.0880 0.1216 0.7437 0.058 Uiso 1 1 calc R
H56B H 1.1029 0.1665 0.7612 0.058 Uiso 1 1 calc R
H56C H 1.1065 0.1470 0.6257 0.058 Uiso 1 1 calc R

loop_
_atom_site_aniso_label
_atom_site_aniso_U_11
_atom_site_aniso_U_22
_atom_site_aniso_U_33
_atom_site_aniso_U_23
_atom_site_aniso_U_13
_atom_site_aniso_U_12
O1 0.0301(6) 0.0376(7) 0.0295(6) 0.0075(5) 0.0105(5) -0.0069(5)
O2 0.0194(5) 0.0156(5) 0.0297(6) 0.0075(4) 0.0062(4) 0.0022(4)
O3 0.0284(6) 0.0323(6) 0.0325(6) -0.0010(5) 0.0019(5) 0.0074(5)
O4 0.0262(6) 0.0263(6) 0.0399(7) -0.0162(5) 0.0049(5) -0.0068(5)
O5 0.0174(5) 0.0212(5) 0.0193(5) -0.0008(4) 0.0048(4) 0.0001(4)
O6 0.0254(6) 0.0247(6) 0.0317(6) 0.0026(5) 0.0097(5) 0.0038(4)
O7 0.0268(6) 0.0189(5) 0.0490(8) -0.0008(5) 0.0050(5) -0.0065(5)
O8 0.0176(5) 0.0144(5) 0.0216(5) 0.0008(4) 0.0032(4) -0.0004(4)
O9 0.0308(6) 0.0225(5) 0.0252(6) 0.0007(4) 0.0106(5) 0.0006(4)
O10 0.0254(6) 0.0240(6) 0.0301(6) 0.0050(5) 0.0024(5) 0.0049(4)
O11 0.0209(5) 0.0165(5) 0.0259(5) -0.0049(4) 0.0061(4) -0.0028(4)
O12 0.0314(6) 0.0242(6) 0.0310(6) -0.0013(5) 0.0002(5) -0.0045(5)
N1 0.0211(6) 0.0188(6) 0.0265(7) 0.0022(5) 0.0056(5) -0.0025(5)
N2 0.0185(6) 0.0194(6) 0.0219(6) -0.0037(5) 0.0025(5) -0.0028(5)
N3 0.0199(6) 0.0151(6) 0.0306(7) 0.0009(5) 0.0028(5) -0.0026(5)
N4 0.0217(6) 0.0186(6) 0.0203(6) -0.0001(5) 0.0029(5) 0.0011(5)
C1 0.0254(8) 0.0099(6) 0.0264(8) 0.0038(5) 0.0084(6) 0.0009(5)
C2 0.0250(8) 0.0099(6) 0.0273(8) 0.0025(5) 0.0054(6) -0.0002(5)
C3 0.0206(7) 0.0133(6) 0.0269(8) 0.0053(5) 0.0055(6) 0.0002(5)
C4 0.0238(7) 0.0137(6) 0.0234(7) 0.0038(5) 0.0061(6) 0.0010(5)
C5 0.0226(7) 0.0137(6) 0.0221(7) 0.0061(5) 0.0042(6) 0.0004(5)
C6 0.0202(7) 0.0115(6) 0.0273(8) 0.0072(5) 0.0063(6) 0.0000(5)
C7 0.0213(7) 0.0213(7) 0.0203(7) 0.0049(6) 0.0030(6) -0.0024(6)
C8 0.0216(7) 0.0168(7) 0.0151(6) 0.0000(5) 0.0031(5) -0.0021(5)
C9 0.0205(7) 0.0178(7) 0.0171(7) -0.0002(5) 0.0011(5) 0.0009(5)
C10 0.0172(7) 0.0191(7) 0.0173(7) -0.0035(5) 0.0034(5) -0.0012(5)
C11 0.0217(7) 0.0145(6) 0.0175(7) -0.0022(5) 0.0043(5) -0.0022(5)
C12 0.0214(7) 0.0141(6) 0.0162(7) -0.0028(5) 0.0028(5) 0.0003(5)
C13 0.0176(7) 0.0184(7) 0.0153(7) -0.0022(5) 0.0022(5) -0.0014(5)
C14 0.0200(7) 0.0146(6) 0.0201(7) -0.0018(5) 0.0036(6) 0.0006(5)
C15 0.0205(7) 0.0109(6) 0.0192(7) 0.0015(5) 0.0023(5) 0.0010(5)
C16 0.0214(7) 0.0125(6) 0.0217(7) 0.0010(5) 0.0050(6) 0.0022(5)
C17 0.0174(7) 0.0138(6) 0.0258(7) 0.0035(6) 0.0027(6) -0.0005(5)
C18 0.0229(7) 0.0130(6) 0.0211(7) 0.0011(5) 0.0016(6) -0.0012(5)
C19 0.0215(7) 0.0118(6) 0.0178(7) 0.0028(5) 0.0034(5) 0.0011(5)
C20 0.0172(7) 0.0109(6) 0.0196(7) 0.0032(5) 0.0025(5) 0.0007(5)
C21 0.0210(7) 0.0151(6) 0.0182(7) -0.0007(5) 0.0030(5) -0.0018(5)
C22 0.0235(7) 0.0123(6) 0.0171(7) -0.0027(5) 0.0056(5) -0.0002(5)
C23 0.0245(7) 0.0143(6) 0.0181(7) -0.0015(5) 0.0060(6) -0.0020(5)
C24 0.0207(7) 0.0163(6) 0.0190(7) -0.0040(5) 0.0047(5) -0.0013(5)
C25 0.0254(8) 0.0131(6) 0.0205(7) -0.0018(5) 0.0056(6) 0.0023(5)
C26 0.0260(8) 0.0118(6) 0.0229(7) -0.0032(5) 0.0082(6) -0.0007(5)
C27 0.0217(7) 0.0132(6) 0.0213(7) -0.0039(5) 0.0079(6) -0.0005(5)
C28 0.0262(8) 0.0116(6) 0.0317(8) -0.0001(6) 0.0111(6) 0.0006(6)
C29 0.0192(7) 0.0243(8) 0.0314(8) 0.0001(6) 0.0039(6) 0.0019(6)
C30 0.0259(8) 0.0275(8) 0.0302(9) -0.0027(7) 0.0014(7) 0.0054(6)
C31 0.0448(11) 0.0291(9) 0.0336(9) -0.0032(7) 0.0058(8) 0.0128(8)
C32 0.0230(9) 0.0501(12) 0.0497(12) 0.0075(9) 0.0039(8) -0.0068(8)
C33 0.0263(8) 0.0189(7) 0.0386(9) 0.0101(7) 0.0076(7) 0.0042(6)
C34 0.0251(8) 0.0232(8) 0.0312(9) 0.0032(6) 0.0056(6) 0.0068(6)
C35 0.0306(10) 0.0437(11) 0.0559(13) -0.0039(10) -0.0053(9) 0.0084(8)
C36 0.0220(8) 0.0278(8) 0.0320(9) -0.0079(7) 0.0124(6) -0.0042(6)
C37 0.0768(16) 0.0444(12) 0.0437(12) -0.0181(9) 0.0390(11) -0.0319(11)
C38 0.0256(10) 0.0647(14) 0.0636(14) -0.0248(12) -0.0020(9) 0.0129(9)
C39 0.0308(9) 0.0271(8) 0.0364(9) -0.0115(7) 0.0143(7) -0.0051(7)
C40 0.0253(8) 0.0360(9) 0.0192(7) -0.0013(6) 0.0069(6) 0.0015(7)
C41 0.0260(8) 0.0244(8) 0.0260(8) 0.0023(6) 0.0100(6) 0.0019(6)
C42 0.0272(9) 0.0336(9) 0.0395(10) -0.0046(8) 0.0063(7) 0.0067(7)
C43 0.0176(7) 0.0214(7) 0.0255(8) 0.0014(6) 0.0032(6) 0.0010(6)
C44 0.0314(9) 0.0321(9) 0.0279(9) 0.0021(7) 0.0028(7) 0.0009(7)
C45 0.0245(8) 0.0184(7) 0.0381(9) -0.0002(6) 0.0058(7) 0.0019(6)
C46 0.0213(8) 0.0348(9) 0.0349(9) 0.0032(7) 0.0080(7) -0.0011(7)
C47 0.0218(7) 0.0176(7) 0.0269(8) -0.0035(6) 0.0059(6) -0.0063(6)
C48 0.0237(8) 0.0149(7) 0.0283(8) 0.0006(6) 0.0051(6) -0.0018(6)
C49 0.0411(10) 0.0406(10) 0.0253(9) -0.0031(7) 0.0119(7) -0.0135(8)
C50 0.0182(7) 0.0306(8) 0.0256(8) 0.0033(6) 0.0045(6) -0.0011(6)
C51 0.0288(9) 0.0601(12) 0.0227(8) 0.0005(8) 0.0076(7) 0.0008(8)
C52 0.0233(8) 0.0458(11) 0.0392(10) 0.0078(8) 0.0097(7) 0.0046(7)
C53 0.0264(9) 0.0296(9) 0.0502(11) 0.0072(8) 0.0062(8) -0.0066(7)
C54 0.0323(9) 0.0199(7) 0.0346(9) -0.0117(7) 0.0021(7) -0.0019(6)
C55 0.0305(9) 0.0215(8) 0.0313(9) -0.0029(6) 0.0022(7) -0.0071(6)
C56 0.0334(10) 0.0409(10) 0.0384(10) -0.0004(8) -0.0029(8) -0.0008(8)

loop_
_atom_type_symbol
_atom_type_description
_atom_type_scat_dispersion_real
_atom_type_scat_dispersion_imag
_atom_type_scat_source
C C 0.0033 0.0016 'International Tables Vol C Tables 4.2.6.8 and 6.1.1.4'
H H 0.0000 0.0000 'International Tables Vol C Tables 4.2.6.8 and 6.1.1.4'
N N 0.0061 0.0033 'International Tables Vol C Tables 4.2.6.8 and 6.1.1.4'
O O 0.0106 0.0060 'International Tables Vol C Tables 4.2.6.8 and 6.1.1.4'

loop_
_geom_angle_atom_site_label_1
_geom_angle_atom_site_label_2
_geom_angle_atom_site_label_3
_geom_angle
C6 O2 C33 109.88(11)
C35 O3 C34 110.68(13)
C13 O5 C40 110.55(11)
C42 O6 C41 111.40(12)
C20 O8 C47 115.68(11)
C48 O9 C49 111.93(13)
C27 O11 C54 110.58(11)
C56 O12 C55 110.80(13)
O1 N1 C3 115.07(12)
O1 N1 C29 116.26(12)
C3 N1 C29 123.71(12)
O4 N2 C10 115.81(11)
O4 N2 C36 116.99(12)
C10 N2 C36 124.73(12)
O7 N3 C17 116.15(12)
O7 N3 C43 115.26(12)
C17 N3 C43 124.01(12)
O10 N4 C24 117.49(12)
O10 N4 C50 117.65(12)
C24 N4 C50 124.36(12)
C2 C1 C6 118.49(14)
C2 C1 C28 120.35(14)
C6 C1 C28 121.15(14)
C1 C2 C3 120.48(14)
C1 C2 H2A 119.8
C3 C2 H2A 119.8
C4 C3 C2 120.13(14)
C4 C3 N1 117.49(13)
C2 C3 N1 122.18(14)
C5 C4 C3 120.41(14)
C5 C4 H4A 119.8
C3 C4 H4A 119.8
C4 C5 C6 118.50(14)
C4 C5 C7 121.12(13)
C6 C5 C7 120.37(13)
O2 C6 C1 119.69(13)
O2 C6 C5 118.65(13)
C1 C6 C5 121.65(14)
C5 C7 C8 112.60(12)
C5 C7 H7A 109.1
C8 C7 H7A 109.1
C5 C7 H7B 109.1
C8 C7 H7B 109.1
H7A C7 H7B 107.8
C9 C8 C13 118.04(13)
C9 C8 C7 120.20(13)
C13 C8 C7 121.76(13)
C8 C9 C10 120.44(13)
C8 C9 H9A 119.8
C10 C9 H9A 119.8
C11 C10 C9 120.83(13)
C11 C10 N2 118.64(13)
C9 C10 N2 120.48(13)
C12 C11 C10 119.85(13)
C12 C11 H11A 120.1
C10 C11 H11A 120.1
C11 C12 C13 118.53(13)
C11 C12 C14 121.34(13)
C13 C12 C14 120.12(13)
O5 C13 C8 119.69(12)
O5 C13 C12 118.39(12)
C8 C13 C12 121.91(13)
C12 C14 C15 112.18(11)
C12 C14 H14A 109.2
C15 C14 H14A 109.2
C12 C14 H14B 109.2
C15 C14 H14B 109.2
H14A C14 H14B 107.9
C16 C15 C20 118.42(13)
C16 C15 C14 118.87(13)
C20 C15 C14 122.52(13)
C15 C16 C17 120.39(13)
C15 C16 H16A 119.8
C17 C16 H16A 119.8
C18 C17 C16 120.43(13)
C18 C17 N3 118.65(13)
C16 C17 N3 120.66(13)
C19 C18 C17 120.45(13)
C19 C18 H18A 119.8
C17 C18 H18A 119.8
C18 C19 C20 118.80(13)
C18 C19 C21 119.85(13)
C20 C19 C21 121.30(13)
O8 C20 C19 117.63(12)
O8 C20 C15 120.79(12)
C19 C20 C15 121.31(13)
C22 C21 C19 112.60(12)
C22 C21 H21A 109.1
C19 C21 H21A 109.1
C22 C21 H21B 109.1
C19 C21 H21B 109.1
H21A C21 H21B 107.8
C23 C22 C27 119.25(13)
C23 C22 C21 120.99(12)
C27 C22 C21 119.75(13)
C22 C23 C24 120.36(13)
C22 C23 H23A 119.8
C24 C23 H23A 119.8
C25 C24 C23 118.88(13)
C25 C24 N4 117.89(13)
C23 C24 N4 123.23(13)
C26 C25 C24 121.41(13)
C26 C25 H25A 119.3
C24 C25 H25A 119.3
C25 C26 C27 118.47(13)
C25 C26 C28 120.95(13)
C27 C26 C28 120.51(13)
O11 C27 C26 120.64(13)
O11 C27 C22 118.34(13)
C26 C27 C22 121.02(13)
C26 C28 C1 111.94(12)
C26 C28 H28A 109.2
C1 C28 H28A 109.2
C26 C28 H28B 109.2
C1 C28 H28B 109.2
H28A C28 H28B 107.9
N1 C29 C32 107.16(14)
N1 C29 C30 111.69(13)
C32 C29 C30 110.57(14)
N1 C29 C31 106.39(13)
C32 C29 C31 110.92(15)
C30 C29 C31 110.02(14)
C29 C30 H30A 109.5
C29 C30 H30B 109.5
H30A C30 H30B 109.5
C29 C30 H30C 109.5
H30A C30 H30C 109.5
H30B C30 H30C 109.5
C29 C31 H31A 109.5
C29 C31 H31B 109.5
H31A C31 H31B 109.5
C29 C31 H31C 109.5
H31A C31 H31C 109.5
H31B C31 H31C 109.5
C29 C32 H32A 109.5
C29 C32 H32B 109.5
H32A C32 H32B 109.5
C29 C32 H32C 109.5
H32A C32 H32C 109.5
H32B C32 H32C 109.5
O2 C33 C34 111.28(12)
O2 C33 H33A 109.4
C34 C33 H33A 109.4
O2 C33 H33B 109.4
C34 C33 H33B 109.4
H33A C33 H33B 108.0
O3 C34 C33 109.58(13)
O3 C34 H34A 109.8
C33 C34 H34A 109.8
O3 C34 H34B 109.8
C33 C34 H34B 109.8
H34A C34 H34B 108.2
O3 C35 H35A 109.5
O3 C35 H35B 109.5
H35A C35 H35B 109.5
O3 C35 H35C 109.5
H35A C35 H35C 109.5
H35B C35 H35C 109.5
N2 C36 C39 110.75(12)
N2 C36 C38 106.55(14)
C39 C36 C38 111.07(16)
N2 C36 C37 106.94(14)
C39 C36 C37 110.12(15)
C38 C36 C37 111.27(17)
C36 C37 H37A 109.5
C36 C37 H37B 109.5
H37A C37 H37B 109.5
C36 C37 H37C 109.5
H37A C37 H37C 109.5
H37B C37 H37C 109.5
C36 C38 H38A 109.5
C36 C38 H38B 109.5
H38A C38 H38B 109.5
C36 C38 H38C 109.5
H38A C38 H38C 109.5
H38B C38 H38C 109.5
C36 C39 H39A 109.5
C36 C39 H39B 109.5
H39A C39 H39B 109.5
C36 C39 H39C 109.5
H39A C39 H39C 109.5
H39B C39 H39C 109.5
O5 C40 C41 110.10(13)
O5 C40 H40A 109.6
C41 C40 H40A 109.6
O5 C40 H40B 109.6
C41 C40 H40B 109.6
H40A C40 H40B 108.2
O6 C41 C40 108.65(13)
O6 C41 H41A 110.0
C40 C41 H41A 110.0
O6 C41 H41B 110.0
C40 C41 H41B 110.0
H41A C41 H41B 108.3
O6 C42 H42A 109.5
O6 C42 H42B 109.5
H42A C42 H42B 109.5
O6 C42 H42C 109.5
H42A C42 H42C 109.5
H42B C42 H42C 109.5
N3 C43 C45 112.11(12)
N3 C43 C46 106.30(13)
C45 C43 C46 109.91(13)
N3 C43 C44 106.89(13)
C45 C43 C44 110.33(13)
C46 C43 C44 111.22(13)
C43 C44 H44A 109.5
C43 C44 H44B 109.5
H44A C44 H44B 109.5
C43 C44 H44C 109.5
H44A C44 H44C 109.5
H44B C44 H44C 109.5
C43 C45 H45A 109.5
C43 C45 H45B 109.5
H45A C45 H45B 109.5
C43 C45 H45C 109.5
H45A C45 H45C 109.5
H45B C45 H45C 109.5
C43 C46 H46A 109.5
C43 C46 H46B 109.5
H46A C46 H46B 109.5
C43 C46 H46C 109.5
H46A C46 H46C 109.5
H46B C46 H46C 109.5
O8 C47 C48 113.22(12)
O8 C47 H47A 108.9
C48 C47 H47A 108.9
O8 C47 H47B 108.9
C48 C47 H47B 108.9
H47A C47 H47B 107.7
O9 C48 C47 110.17(12)
O9 C48 H48A 109.6
C47 C48 H48A 109.6
O9 C48 H48B 109.6
C47 C48 H48B 109.6
H48A C48 H48B 108.1
O9 C49 H49A 109.5
O9 C49 H49B 109.5
H49A C49 H49B 109.5
O9 C49 H49C 109.5
H49A C49 H49C 109.5
H49B C49 H49C 109.5
N4 C50 C51 110.05(13)
N4 C50 C52 107.71(13)
C51 C50 C52 108.91(14)
N4 C50 C53 109.55(13)
C51 C50 C53 111.94(15)
C52 C50 C53 108.58(14)
C50 C51 H51A 109.5
C50 C51 H51B 109.5
H51A C51 H51B 109.5
C50 C51 H51C 109.5
H51A C51 H51C 109.5
H51B C51 H51C 109.5
C50 C52 H52A 109.5
C50 C52 H52B 109.5
H52A C52 H52B 109.5
C50 C52 H52C 109.5
H52A C52 H52C 109.5
H52B C52 H52C 109.5
C50 C53 H53A 109.5
C50 C53 H53B 109.5
H53A C53 H53B 109.5
C50 C53 H53C 109.5
H53A C53 H53C 109.5
H53B C53 H53C 109.5
O11 C54 C55 110.28(13)
O11 C54 H54A 109.6
C55 C54 H54A 109.6
O11 C54 H54B 109.6
C55 C54 H54B 109.6
H54A C54 H54B 108.1
O12 C55 C54 109.77(13)
O12 C55 H55A 109.7
C54 C55 H55A 109.7
O12 C55 H55B 109.7
C54 C55 H55B 109.7
H55A C55 H55B 108.2
O12 C56 H56A 109.5
O12 C56 H56B 109.5
H56A C56 H56B 109.5
O12 C56 H56C 109.5
H56A C56 H56C 109.5
H56B C56 H56C 109.5

loop_
_geom_bond_atom_site_label_1
_geom_bond_atom_site_label_2
_geom_bond_distance
O1 N1 1.2962(17)
O2 C6 1.3845(18)
O2 C33 1.4417(18)
O3 C35 1.416(2)
O3 C34 1.417(2)
O4 N2 1.2932(16)
O5 C13 1.3837(17)
O5 C40 1.4390(18)
O6 C42 1.410(2)
O6 C41 1.4137(19)
O7 N3 1.2901(16)
O8 C20 1.3791(17)
O8 C47 1.4387(17)
O9 C48 1.4144(18)
O9 C49 1.423(2)
O10 N4 1.2886(16)
O11 C27 1.3831(18)
O11 C54 1.4453(18)
O12 C56 1.410(2)
O12 C55 1.419(2)
N1 C3 1.4351(19)
N1 C29 1.500(2)
N2 C10 1.4314(18)
N2 C36 1.4904(19)
N3 C17 1.4314(19)
N3 C43 1.4947(19)
N4 C24 1.4127(19)
N4 C50 1.513(2)
C1 C2 1.387(2)
C1 C6 1.397(2)
C1 C28 1.521(2)
C2 C3 1.396(2)
C2 H2A 0.9500
C3 C4 1.393(2)
C4 C5 1.387(2)
C4 H4A 0.9500
C5 C6 1.402(2)
C5 C7 1.512(2)
C7 C8 1.524(2)
C7 H7A 0.9900
C7 H7B 0.9900
C8 C9 1.384(2)
C8 C13 1.396(2)
C9 C10 1.390(2)
C9 H9A 0.9500
C10 C11 1.389(2)
C11 C12 1.382(2)
C11 H11A 0.9500
C12 C13 1.404(2)
C12 C14 1.512(2)
C14 C15 1.523(2)
C14 H14A 0.9900
C14 H14B 0.9900
C15 C16 1.387(2)
C15 C20 1.410(2)
C16 C17 1.395(2)
C16 H16A 0.9500
C17 C18 1.389(2)
C18 C19 1.385(2)
C18 H18A 0.9500
C19 C20 1.400(2)
C19 C21 1.520(2)
C21 C22 1.512(2)
C21 H21A 0.9900
C21 H21B 0.9900
C22 C23 1.382(2)
C22 C27 1.399(2)
C23 C24 1.401(2)
C23 H23A 0.9500
C24 C25 1.398(2)
C25 C26 1.380(2)
C25 H25A 0.9500
C26 C27 1.395(2)
C26 C28 1.519(2)
C28 H28A 0.9900
C28 H28B 0.9900
C29 C32 1.522(2)
C29 C30 1.523(2)
C29 C31 1.536(2)
C30 H30A 0.9800
C30 H30B 0.9800
C30 H30C 0.9800
C31 H31A 0.9800
C31 H31B 0.9800
C31 H31C 0.9800
C32 H32A 0.9800
C32 H32B 0.9800
C32 H32C 0.9800
C33 C34 1.495(2)
C33 H33A 0.9900
C33 H33B 0.9900
C34 H34A 0.9900
C34 H34B 0.9900
C35 H35A 0.9800
C35 H35B 0.9800
C35 H35C 0.9800
C36 C39 1.520(2)
C36 C38 1.524(3)
C36 C37 1.525(3)
C37 H37A 0.9800
C37 H37B 0.9800
C37 H37C 0.9800
C38 H38A 0.9800
C38 H38B 0.9800
C38 H38C 0.9800
C39 H39A 0.9800
C39 H39B 0.9800
C39 H39C 0.9800
C40 C41 1.494(2)
C40 H40A 0.9900
C40 H40B 0.9900
C41 H41A 0.9900
C41 H41B 0.9900
C42 H42A 0.9800
C42 H42B 0.9800
C42 H42C 0.9800
C43 C45 1.520(2)
C43 C46 1.526(2)
C43 C44 1.535(2)
C44 H44A 0.9800
C44 H44B 0.9800
C44 H44C 0.9800
C45 H45A 0.9800
C45 H45B 0.9800
C45 H45C 0.9800
C46 H46A 0.9800
C46 H46B 0.9800
C46 H46C 0.9800
C47 C48 1.506(2)
C47 H47A 0.9900
C47 H47B 0.9900
C48 H48A 0.9900
C48 H48B 0.9900
C49 H49A 0.9800
C49 H49B 0.9800
C49 H49C 0.9800
C50 C51 1.522(2)
C50 C52 1.525(2)
C50 C53 1.533(2)
C51 H51A 0.9800
C51 H51B 0.9800
C51 H51C 0.9800
C52 H52A 0.9800
C52 H52B 0.9800
C52 H52C 0.9800
C53 H53A 0.9800
C53 H53B 0.9800
C53 H53C 0.9800
C54 C55 1.490(2)
C54 H54A 0.9900
C54 H54B 0.9900
C55 H55A 0.9900
C55 H55B 0.9900
C56 H56A 0.9800
C56 H56B 0.9800
C56 H56C 0.9800

loop_
_geom_torsion_atom_site_label_1
_geom_torsion_atom_site_label_2
_geom_torsion_atom_site_label_3
_geom_torsion_atom_site_label_4
_geom_torsion
C6 C1 C2 C3 0.5(2)
C28 C1 C2 C3 -179.49(13)
C1 C2 C3 C4 -4.3(2)
C1 C2 C3 N1 170.46(13)
O1 N1 C3 C4 36.79(18)
C29 N1 C3 C4 -117.27(16)
O1 N1 C3 C2 -138.10(14)
C29 N1 C3 C2 67.84(19)
C2 C3 C4 C5 3.0(2)
N1 C3 C4 C5 -172.01(12)
C3 C4 C5 C6 2.0(2)
C3 C4 C5 C7 -176.93(13)
C33 O2 C6 C1 85.96(16)
C33 O2 C6 C5 -93.07(15)
C2 C1 C6 O2 -174.31(12)
C28 C1 C6 O2 5.7(2)
C2 C1 C6 C5 4.7(2)
C28 C1 C6 C5 -175.33(13)
C4 C5 C6 O2 173.05(12)
C7 C5 C6 O2 -7.97(19)
C4 C5 C6 C1 -6.0(2)
C7 C5 C6 C1 173.02(13)
C4 C5 C7 C8 114.29(15)
C6 C5 C7 C8 -64.67(17)
C5 C7 C8 C9 116.74(15)
C5 C7 C8 C13 -62.82(18)
C13 C8 C9 C10 -2.4(2)
C7 C8 C9 C10 178.04(13)
C8 C9 C10 C11 4.9(2)
C8 C9 C10 N2 -172.27(13)
O4 N2 C10 C11 -55.67(18)
C36 N2 C10 C11 105.90(17)
O4 N2 C10 C9 121.59(15)
C36 N2 C10 C9 -76.84(19)
C9 C10 C11 C12 -1.5(2)
N2 C10 C11 C12 175.76(12)
C10 C11 C12 C13 -4.3(2)
C10 C11 C12 C14 174.24(13)
C40 O5 C13 C8 -86.97(16)
C40 O5 C13 C12 92.36(15)
C9 C8 C13 O5 175.78(12)
C7 C8 C13 O5 -4.7(2)
C9 C8 C13 C12 -3.5(2)
C7 C8 C13 C12 176.05(13)
C11 C12 C13 O5 -172.44(12)
C14 C12 C13 O5 9.04(19)
C11 C12 C13 C8 6.9(2)
C14 C12 C13 C8 -171.64(13)
C11 C12 C14 C15 -113.00(15)
C13 C12 C14 C15 65.47(17)
C12 C14 C15 C16 -115.43(14)
C12 C14 C15 C20 59.44(18)
C20 C15 C16 C17 -0.4(2)
C14 C15 C16 C17 174.64(12)
C15 C16 C17 C18 -3.2(2)
C15 C16 C17 N3 -177.26(12)
O7 N3 C17 C18 -41.39(19)
C43 N3 C17 C18 113.38(16)
O7 N3 C17 C16 132.77(15)
C43 N3 C17 C16 -72.45(19)
C16 C17 C18 C19 3.4(2)
N3 C17 C18 C19 177.54(12)
C17 C18 C19 C20 0.1(2)
C17 C18 C19 C21 -177.51(13)
C47 O8 C20 C19 -111.17(14)
C47 O8 C20 C15 74.73(16)
C18 C19 C20 O8 -177.93(12)
C21 C19 C20 O8 -0.30(19)
C18 C19 C20 C15 -3.9(2)
C21 C19 C20 C15 173.76(12)
C16 C15 C20 O8 177.87(12)
C14 C15 C20 O8 3.0(2)
C16 C15 C20 C19 4.0(2)
C14 C15 C20 C19 -170.89(12)
C18 C19 C21 C22 110.44(15)
C20 C19 C21 C22 -67.16(17)
C19 C21 C22 C23 113.53(15)
C19 C21 C22 C27 -65.08(17)
C27 C22 C23 C24 0.9(2)
C21 C22 C23 C24 -177.68(13)
C22 C23 C24 C25 5.5(2)
C22 C23 C24 N4 -175.62(13)
O10 N4 C24 C25 15.06(19)
C50 N4 C24 C25 -156.62(14)
O10 N4 C24 C23 -163.80(13)
C50 N4 C24 C23 24.5(2)
C23 C24 C25 C26 -6.1(2)
N4 C24 C25 C26 175.04(13)
C24 C25 C26 C27 0.0(2)
C24 C25 C26 C28 177.19(13)
C54 O11 C27 C26 86.91(16)
C54 O11 C27 C22 -93.58(15)
C25 C26 C27 O11 -173.84(12)
C28 C26 C27 O11 9.0(2)
C25 C26 C27 C22 6.7(2)
C28 C26 C27 C22 -170.52(13)
C23 C22 C27 O11 173.33(12)
C21 C22 C27 O11 -8.04(19)
C23 C22 C27 C26 -7.2(2)
C21 C22 C27 C26 171.47(13)
C25 C26 C28 C1 -109.05(16)
C27 C26 C28 C1 68.06(18)
C2 C1 C28 C26 -119.56(15)
C6 C1 C28 C26 60.45(18)
O1 N1 C29 C32 44.25(18)
C3 N1 C29 C32 -161.97(15)
O1 N1 C29 C30 165.48(13)
C3 N1 C29 C30 -40.74(19)
O1 N1 C29 C31 -74.46(16)
C3 N1 C29 C31 79.32(17)
C6 O2 C33 C34 -179.11(13)
C35 O3 C34 C33 -166.06(14)
O2 C33 C34 O3 -81.12(17)
O4 N2 C36 C39 177.67(14)
C10 N2 C36 C39 16.3(2)
O4 N2 C36 C38 -61.42(19)
C10 N2 C36 C38 137.21(16)
O4 N2 C36 C37 57.67(19)
C10 N2 C36 C37 -103.70(17)
C13 O5 C40 C41 -176.68(12)
C42 O6 C41 C40 177.31(13)
O5 C40 C41 O6 78.12(16)
O7 N3 C43 C45 179.21(13)
C17 N3 C43 C45 24.2(2)
O7 N3 C43 C46 -60.68(17)
C17 N3 C43 C46 144.35(14)
O7 N3 C43 C44 58.20(17)
C17 N3 C43 C44 -96.78(16)
C20 O8 C47 C48 82.65(15)
C49 O9 C48 C47 -178.07(12)
O8 C47 C48 O9 67.66(16)
O10 N4 C50 C51 -125.66(15)
C24 N4 C50 C51 46.01(19)
O10 N4 C50 C52 -7.07(19)
C24 N4 C50 C52 164.60(14)
O10 N4 C50 C53 110.86(15)
C24 N4 C50 C53 -77.48(17)
C27 O11 C54 C55 166.23(13)
C56 O12 C55 C54 177.53(14)
O11 C54 C55 O12 -77.44(17)
